data_2232282
loop_
_publ_author_name
'Fun, Hoong-Kun'
'Chia, Tze Shyang'
'Malladi, Shridhar'
'Isloor, Arun M.'
'Shivananda, Kammasandra N.'

_publ_section_title
;
 (2<i>E</i>)-2-(4-Fluorobenzylidene)hydrazinecarboxamide
;
_journal_coeditor_code HB6436
_journal_issue 11
_journal_name_full 'Acta Crystallographica Section E'
_journal_page_first o2885
_journal_page_last o2886
_journal_paper_doi 10.1107/S1600536811040797
_journal_volume 67
_journal_year 2011
_chemical_formula_iupac 'C8 H8 F N3 O'
_chemical_formula_moiety 'C8 H8 F N3 O'
_chemical_formula_sum 'C8 H8 F N3 O'
_chemical_formula_weight 181.17
_chemical_name_systematic
;
(2<i>E</i>)-2-(4-Fluorobenzylidene)hydrazinecarboxamide
;
_space_group_IT_number 14
_symmetry_cell_setting monoclinic
_symmetry_space_group_name_Hall '-P 2ybc'
_symmetry_space_group_name_H-M 'P 1 21/c 1'
_atom_sites_solution_hydrogens geom
_atom_sites_solution_primary direct
_atom_sites_solution_secondary difmap
_audit_creation_method SHELXL-97
_cell_angle_alpha 90.00
_cell_angle_beta 103.478(3)
_cell_angle_gamma 90.00
_cell_formula_units_Z 4
_cell_length_a 16.522(2)
_cell_length_b 4.4381(6)
_cell_length_c 11.9457(15)
_cell_measurement_reflns_used 2666
_cell_measurement_temperature 296(2)
_cell_measurement_theta_max 29.39
_cell_measurement_theta_min 2.54
_cell_volume 851.81(19)
_computing_cell_refinement 'SAINT (Bruker, 2009)'
_computing_data_collection 'APEX2 (Bruker, 2009)'
_computing_data_reduction 'SAINT (Bruker, 2009)'
_computing_molecular_graphics 'SHELXTL (Sheldrick, 2008)'
_computing_publication_material 'SHELXTL (Sheldrick, 2008) and PLATON (Spek, 2009)'
_computing_structure_refinement 'SHELXTL (Sheldrick, 2008)'
_computing_structure_solution 'SHELXTL (Sheldrick, 2008)'
_diffrn_ambient_temperature 296(2)
_diffrn_measured_fraction_theta_full 0.987
_diffrn_measured_fraction_theta_max 0.987
_diffrn_measurement_device_type 'Bruker APEX DUO CCD'
_diffrn_measurement_method '\f and \w'
_diffrn_radiation_monochromator graphite
_diffrn_radiation_source 'fine-focus sealed tube'
_diffrn_radiation_type MoK\a
_diffrn_radiation_wavelength 0.71073
_diffrn_reflns_av_R_equivalents 0.0238
_diffrn_reflns_av_sigmaI/netI 0.0263
_diffrn_reflns_limit_h_max 23
_diffrn_reflns_limit_h_min -23
_diffrn_reflns_limit_k_max 6
_diffrn_reflns_limit_k_min -6
_diffrn_reflns_limit_l_max 15
_diffrn_reflns_limit_l_min -16
_diffrn_reflns_number 8746
_diffrn_reflns_theta_full 29.89
_diffrn_reflns_theta_max 29.89
_diffrn_reflns_theta_min 1.27
_diffrn_standards_number 0
_exptl_absorpt_coefficient_mu 0.113
_exptl_absorpt_correction_T_max 0.987
_exptl_absorpt_correction_T_min 0.923
_exptl_absorpt_correction_type multi-scan
_exptl_absorpt_process_details '(<i>SADABS</i>; Bruker, 2009)'
_exptl_crystal_colour colourless
_exptl_crystal_density_diffrn 1.413
_exptl_crystal_density_method 'not measured'
_exptl_crystal_description needle
_exptl_crystal_F_000 376
_exptl_crystal_size_max 0.72
_exptl_crystal_size_mid 0.18
_exptl_crystal_size_min 0.12
_refine_diff_density_max 0.308
_refine_diff_density_min -0.213
_refine_ls_extinction_method none
_refine_ls_goodness_of_fit_ref 0.996
_refine_ls_hydrogen_treatment mixed
_refine_ls_matrix_type full
_refine_ls_number_parameters 130
_refine_ls_number_reflns 2418
_refine_ls_number_restraints 0
_refine_ls_restrained_S_all 0.996
_refine_ls_R_factor_all 0.0743
_refine_ls_R_factor_gt 0.0532
_refine_ls_shift/su_max 0.000
_refine_ls_shift/su_mean 0.000
_refine_ls_structure_factor_coef Fsqd
_refine_ls_weighting_details 'calc w=1/[\s^2^(Fo^2^)+(0.1446P)^2^+0.0418P] where P=(Fo^2^+2Fc^2^)/3'
_refine_ls_weighting_scheme calc
_refine_ls_wR_factor_gt 0.1722
_refine_ls_wR_factor_ref 0.2085
_reflns_number_gt 1657
_reflns_number_total 2418
_reflns_threshold_expression I>2\s(I)
_cod_data_source_file hb6436.cif
_cod_data_source_block I
_cod_original_cell_volume 851.80(19)
_cod_original_sg_symbol_H-M 'P 21/c'
_cod_database_code 2232282
_cod_database_fobs_code 2232282

loop_
_symmetry_equiv_pos_as_xyz
'x, y, z'
'-x, y+1/2, -z+1/2'
'-x, -y, -z'
'x, -y-1/2, z-1/2'

loop_
_atom_site_type_symbol
_atom_site_label
_atom_site_fract_x
_atom_site_fract_y
_atom_site_fract_z
_atom_site_U_iso_or_equiv
_atom_site_adp_type
_atom_site_calc_flag
_atom_site_refinement_flags
_atom_site_occupancy
_atom_site_symmetry_multiplicity
F F1 0.51936(9) 1.2636(4) 1.15848(18) 0.1170(6) Uani d . 1 1
O O1 1.01013(7) 0.7059(3) 0.87156(9) 0.0508(3) Uani d . 1 1
N N1 0.83497(7) 0.8821(3) 0.97516(10) 0.0448(3) Uani d . 1 1
N N2 0.90494(8) 0.7354(3) 0.96093(11) 0.0470(3) Uani d . 1 1
N N3 0.91237(8) 1.0690(3) 0.81619(11) 0.0493(4) Uani d . 1 1
C C1 0.71134(11) 0.8578(5) 1.18840(15) 0.0637(5) Uani d . 1 1
H H1A 0.7461 0.7333 1.2413 0.076 Uiso calc R 1 1
C C2 0.63885(11) 0.9701(6) 1.21288(16) 0.0705(5) Uani d . 1 1
H H2A 0.6244 0.9217 1.2814 0.085 Uiso calc R 1 1
C C3 0.58977(12) 1.1518(5) 1.1342(2) 0.0740(6) Uani d . 1 1
C C4 0.60851(13) 1.2285(6) 1.0325(2) 0.0855(7) Uani d . 1 1
H H4A 0.5735 1.3543 0.9805 0.103 Uiso calc R 1 1
C C5 0.68021(11) 1.1161(5) 1.00849(17) 0.0669(5) Uani d . 1 1
H H5A 0.6937 1.1662 0.9394 0.080 Uiso calc R 1 1
C C6 0.73235(9) 0.9300(4) 1.08559(13) 0.0493(4) Uani d . 1 1
C C7 0.80796(9) 0.8014(4) 1.06141(13) 0.0504(4) Uani d . 1 1
H H7A 0.8371 0.6560 1.1109 0.060 Uiso calc R 1 1
C C8 0.94581(8) 0.8362(3) 0.88136(11) 0.0405(3) Uani d . 1 1
H H1N3 0.9423(12) 1.145(5) 0.7725(18) 0.064(5) Uiso d . 1 1
H H1N2 0.9306(12) 0.599(5) 1.0133(16) 0.061(5) Uiso d . 1 1
H H2N3 0.8717(14) 1.181(5) 0.8357(19) 0.074(6) Uiso d . 1 1

loop_
_atom_site_aniso_label
_atom_site_aniso_U_11
_atom_site_aniso_U_22
_atom_site_aniso_U_33
_atom_site_aniso_U_12
_atom_site_aniso_U_13
_atom_site_aniso_U_23
F1 0.0854(10) 0.1393(14) 0.1524(15) 0.0374(9) 0.0807(10) 0.0080(10)
O1 0.0544(6) 0.0586(7) 0.0499(6) 0.0023(4) 0.0334(5) -0.0022(4)
N1 0.0447(6) 0.0544(7) 0.0417(6) 0.0019(5) 0.0228(5) -0.0006(5)
N2 0.0490(7) 0.0566(7) 0.0446(7) 0.0073(5) 0.0296(5) 0.0048(5)
N3 0.0569(7) 0.0541(7) 0.0457(7) -0.0004(5) 0.0299(6) 0.0032(5)
C1 0.0563(9) 0.0936(13) 0.0502(9) 0.0081(8) 0.0304(7) 0.0076(8)
C2 0.0662(10) 0.0974(15) 0.0620(10) -0.0021(9) 0.0438(9) -0.0068(10)
C3 0.0558(10) 0.0863(14) 0.0938(15) 0.0098(8) 0.0457(10) -0.0057(11)
C4 0.0695(12) 0.1019(16) 0.0965(17) 0.0321(11) 0.0423(12) 0.0232(13)
C5 0.0631(10) 0.0820(12) 0.0656(11) 0.0196(8) 0.0353(8) 0.0179(9)
C6 0.0457(7) 0.0643(9) 0.0448(7) 0.0019(6) 0.0244(6) -0.0001(6)
C7 0.0482(8) 0.0673(9) 0.0425(8) 0.0090(6) 0.0245(6) 0.0085(6)
C8 0.0461(7) 0.0452(7) 0.0361(6) -0.0067(5) 0.0215(5) -0.0085(5)

loop_
_atom_type_symbol
_atom_type_description
_atom_type_scat_dispersion_real
_atom_type_scat_dispersion_imag
_atom_type_scat_source
C C 0.0033 0.0016 'International Tables Vol C Tables 4.2.6.8 and 6.1.1.4'
H H 0.0000 0.0000 'International Tables Vol C Tables 4.2.6.8 and 6.1.1.4'
N N 0.0061 0.0033 'International Tables Vol C Tables 4.2.6.8 and 6.1.1.4'
O O 0.0106 0.0060 'International Tables Vol C Tables 4.2.6.8 and 6.1.1.4'
F F 0.0171 0.0103 'International Tables Vol C Tables 4.2.6.8 and 6.1.1.4'

loop_
_geom_angle_atom_site_label_1
_geom_angle_atom_site_label_2
_geom_angle_atom_site_label_3
_geom_angle
C7 N1 N2 115.71(12)
C8 N2 N1 119.96(12)
C8 N2 H1N2 118.4(12)
N1 N2 H1N2 120.3(12)
C8 N3 H1N3 115.9(13)
C8 N3 H2N3 120.3(14)
H1N3 N3 H2N3 120(2)
C2 C1 C6 120.56(17)
C2 C1 H1A 119.7
C6 C1 H1A 119.7
C3 C2 C1 118.24(16)
C3 C2 H2A 120.9
C1 C2 H2A 120.9
F1 C3 C2 118.27(19)
F1 C3 C4 118.9(2)
C2 C3 C4 122.86(16)
C3 C4 C5 118.7(2)
C3 C4 H4A 120.6
C5 C4 H4A 120.6
C4 C5 C6 120.79(17)
C4 C5 H5A 119.6
C6 C5 H5A 119.6
C5 C6 C1 118.85(14)
C5 C6 C7 122.08(14)
C1 C6 C7 119.06(15)
N1 C7 C6 121.99(14)
N1 C7 H7A 119.0
C6 C7 H7A 119.0
O1 C8 N3 123.66(12)
O1 C8 N2 119.18(13)
N3 C8 N2 117.15(12)

loop_
_geom_bond_atom_site_label_1
_geom_bond_atom_site_label_2
_geom_bond_distance
F1 C3 1.3568(19)
O1 C8 1.2393(16)
N1 C7 1.2661(18)
N1 N2 1.3714(16)
N2 C8 1.3634(17)
N2 H1N2 0.90(2)
N3 C8 1.3333(18)
N3 H1N3 0.87(2)
N3 H2N3 0.91(2)
C1 C2 1.390(2)
C1 C6 1.389(2)
C1 H1A 0.9300
C2 C3 1.355(3)
C2 H2A 0.9300
C3 C4 1.365(3)
C4 C5 1.376(2)
C4 H4A 0.9300
C5 C6 1.379(2)
C5 H5A 0.9300
C6 C7 1.4621(19)
C7 H7A 0.9300

loop_
_geom_hbond_atom_site_label_D
_geom_hbond_atom_site_label_H
_geom_hbond_atom_site_label_A
_geom_hbond_site_symmetry_A
_geom_hbond_distance_DH
_geom_hbond_distance_HA
_geom_hbond_distance_DA
_geom_hbond_angle_DHA
_geom_hbond_publ_flag
N3 H1N3 O1 2_756 0.88(2) 2.07(2) 2.8954(19) 158(2) yes
N2 H1N2 O1 3_767 0.92(2) 2.00(2) 2.9155(19) 179(2) yes

loop_
_geom_torsion_atom_site_label_1
_geom_torsion_atom_site_label_2
_geom_torsion_atom_site_label_3
_geom_torsion_atom_site_label_4
_geom_torsion
C7 N1 N2 C8 -170.19(13)
C6 C1 C2 C3 -0.3(3)
C1 C2 C3 F1 -179.4(2)
C1 C2 C3 C4 0.0(4)
F1 C3 C4 C5 179.6(2)
C2 C3 C4 C5 0.2(4)
C3 C4 C5 C6 -0.1(4)
C4 C5 C6 C1 -0.1(3)
C4 C5 C6 C7 178.57(19)
C2 C1 C6 C5 0.3(3)
C2 C1 C6 C7 -178.40(17)
N2 N1 C7 C6 -177.87(13)
C5 C6 C7 N1 8.7(3)
C1 C6 C7 N1 -172.65(16)
N1 N2 C8 O1 178.19(12)
N1 N2 C8 N3 -3.3(2)

loop_
_cod_related_entry_id
_cod_related_entry_database
_cod_related_entry_code
1 ChemSpider 7919084
